data_1501607
loop_
_publ_author_name
'Olivier LeBel'
'Thierry Maris'
'Hugues Duval'
'James D. Wuest'

_publ_section_title
;
 A practical guide to arylbiguanides --- Synthesis and structural
 characterization
;
_journal_name_full 'Can. J. Chem.'
_journal_page_first 615
_journal_page_last 625
_journal_paper_doi 10.1139/v05-093
_journal_volume 83
_journal_year 2005
_chemical_compound_source 'Synthesized by the authors. See text'
_chemical_formula_moiety 'C14 H16 N5, Cl'
_chemical_formula_sum 'C14 H16 Cl N5'
_chemical_formula_weight 289.77
_chemical_name_systematic
; 
 ? 
;
_space_group_IT_number 14
_symmetry_cell_setting monoclinic
_symmetry_space_group_name_Hall '-P 2yn'
_symmetry_space_group_name_H-M 'P 1 21/n 1'
_atom_sites_solution_hydrogens geom
_atom_sites_solution_primary direct
_atom_sites_solution_secondary difmap
_audit_creation_method SHELXL-97
_cell_angle_alpha 90.00
_cell_angle_beta 95.79(2)
_cell_angle_gamma 90.00
_cell_formula_units_Z 4
_cell_length_a 9.627(5)
_cell_length_b 4.9751(5)
_cell_length_c 35.2533(5)
_cell_measurement_reflns_used 5926
_cell_measurement_temperature 293(2)
_cell_measurement_theta_max 6.54
_cell_measurement_theta_min 0.32
_cell_volume 1679.9(9)
_computing_cell_refinement 'SMART (Bruker, 1999)'
_computing_data_collection 'SMART (Bruker, 1999)'
_computing_data_reduction 'SAINT (Bruker, 1999)'
_computing_molecular_graphics 'SHELXTL (Bruker, 1997)'
_computing_publication_material 'UdMX (local program)'
_computing_structure_refinement 'SHELXL97 (Sheldrick, 1997)'
_computing_structure_solution 'SHELXS97 (Sheldrick, 1997)'
_diffrn_ambient_temperature 293(2)
_diffrn_detector_area_resol_mean 5.5
_diffrn_measured_fraction_theta_full 0.935
_diffrn_measured_fraction_theta_max 0.935
_diffrn_measurement_device_type 'Bruker AXS Smart 2K/Platform'
_diffrn_measurement_method \w
_diffrn_radiation_monochromator graphite
_diffrn_radiation_source 'Sealed Tube'
_diffrn_radiation_type CuK\a
_diffrn_radiation_wavelength 1.54178
_diffrn_reflns_av_R_equivalents 0.069
_diffrn_reflns_av_sigmaI/netI 0.0308
_diffrn_reflns_limit_h_max 10
_diffrn_reflns_limit_h_min -11
_diffrn_reflns_limit_k_max 5
_diffrn_reflns_limit_k_min -5
_diffrn_reflns_limit_l_max 37
_diffrn_reflns_limit_l_min -40
_diffrn_reflns_number 15289
_diffrn_reflns_theta_full 66.39
_diffrn_reflns_theta_max 66.39
_diffrn_reflns_theta_min 2.52
_diffrn_standards_decay_% -0.09
_diffrn_standards_number 119
_exptl_absorpt_coefficient_mu 1.994
_exptl_absorpt_correction_T_max 1.0000
_exptl_absorpt_correction_T_min 0.0200
_exptl_absorpt_correction_type multi-scan
_exptl_absorpt_process_details 'Sadabs (Sheldrick,1996)'
_exptl_crystal_colour Colourless
_exptl_crystal_density_diffrn 1.146
_exptl_crystal_density_method 'not measured'
_exptl_crystal_description block
_exptl_crystal_F_000 608
_exptl_crystal_size_max 0.35
_exptl_crystal_size_mid 0.08
_exptl_crystal_size_min 0.08
_refine_diff_density_max 0.352
_refine_diff_density_min -0.201
_refine_diff_density_rms 0.045
_refine_ls_extinction_coef 0.0026(8)
_refine_ls_extinction_expression Fc^*^=kFc[1+0.001xFc^2^\l^3^/sin(2\q)]^-1/4^
_refine_ls_extinction_method SHELXL
_refine_ls_goodness_of_fit_ref 1.066
_refine_ls_hydrogen_treatment mixed
_refine_ls_matrix_type full
_refine_ls_number_parameters 216
_refine_ls_number_reflns 2754
_refine_ls_number_restraints 0
_refine_ls_restrained_S_all 1.066
_refine_ls_R_factor_all 0.0652
_refine_ls_R_factor_gt 0.0563
_refine_ls_shift/su_max 0.000
_refine_ls_shift/su_mean 0.000
_refine_ls_structure_factor_coef Fsqd
_refine_ls_weighting_details 'calc w=1/[\s^2^(Fo^2^)+(0.1271P)^2^+0.0000P] where P=(Fo^2^+2Fc^2^)/3'
_refine_ls_weighting_scheme calc
_refine_ls_wR_factor_gt 0.1784
_refine_ls_wR_factor_ref 0.1869
_reflns_number_gt 2025
_reflns_number_total 2754
_reflns_threshold_expression I>2\s(I)
_cod_data_source_file deposit.cif
_cod_data_source_block jiw794
_cod_original_sg_symbol_H-M P21/n
_cod_database_code 1501607

loop_
_symmetry_equiv_pos_as_xyz
'x, y, z'
'-x+1/2, y+1/2, -z+1/2'
'-x, -y, -z'
'x-1/2, -y-1/2, z-1/2'

loop_
_atom_site_label
_atom_site_type_symbol
_atom_site_fract_x
_atom_site_fract_y
_atom_site_fract_z
_atom_site_U_iso_or_equiv
_atom_site_adp_type
_atom_site_occupancy
_atom_site_symmetry_multiplicity
_atom_site_calc_flag
_atom_site_refinement_flags
C1 C 0.5928(2) 0.4191(5) 0.18187(6) 0.0770(7) Uani 1 1 d .
Cl1 Cl 0.98304(5) 0.48975(14) 0.217648(15) 0.0925(4) Uani 1 1 d .
N1 N 0.46329(17) 0.3894(5) 0.16431(5) 0.0872(6) Uani 1 1 d .
C2 C 0.3474(2) 0.4359(5) 0.18197(6) 0.0811(7) Uani 1 1 d .
N2 N 0.2297(2) 0.4976(5) 0.15878(6) 0.0948(8) Uani 1 1 d .
C3 C 0.2180(2) 0.5239(5) 0.11655(6) 0.0843(8) Uani 1 1 d .
N3 N 0.69863(17) 0.2998(5) 0.16452(5) 0.0846(7) Uani 1 1 d .
C4 C 0.2996(3) 0.7127(7) 0.09812(8) 0.1028(8) Uani 1 1 d .
H4 H 0.3615 0.8247 0.1126 0.129(11) Uiso 1 1 d R
N4 N 0.6315(2) 0.5641(6) 0.21456(6) 0.0992(8) Uani 1 1 d .
C5 C 0.2855(3) 0.7331(9) 0.05737(8) 0.1216(11) Uani 1 1 d .
H5 H 0.3409 0.8549 0.0457 0.158(14) Uiso 1 1 d R
N5 N 0.3363(2) 0.4168(7) 0.22098(6) 0.0982(8) Uani 1 1 d .
C6 C 0.1914(4) 0.5742(9) 0.03441(9) 0.1201(11) Uani 1 1 d .
H6 H 0.1839 0.5877 0.0080 0.127(10) Uiso 1 1 d R
C7 C 0.1098(4) 0.3935(8) 0.05234(10) 0.1256(11) Uani 1 1 d .
H7 H 0.0447 0.2903 0.0375 0.160(14) Uiso 1 1 d R
C8 C 0.1224(3) 0.3641(8) 0.09372(8) 0.1090(9) Uani 1 1 d .
H8 H 0.0673 0.2397 0.1050 0.103(9) Uiso 1 1 d R
C9 C 0.6957(2) 0.1691(5) 0.12676(6) 0.0784(7) Uani 1 1 d .
C10 C 0.7953(3) -0.0331(6) 0.12231(9) 0.1040(9) Uani 1 1 d .
H10 H 0.8542 -0.0933 0.1431 0.090(7) Uiso 1 1 d R
C11 C 0.8033(4) -0.1495(8) 0.08466(11) 0.1329(12) Uani 1 1 d .
H11 H 0.8686 -0.2838 0.0818 0.155(13) Uiso 1 1 d R
C12 C 0.7164(5) -0.0654(8) 0.05197(11) 0.1211(11) Uani 1 1 d .
H12 H 0.7245 -0.1390 0.0280 0.130(10) Uiso 1 1 d R
C13 C 0.6199(3) 0.1318(7) 0.05685(8) 0.1094(9) Uani 1 1 d .
H13 H 0.5599 0.1878 0.0360 0.124(10) Uiso 1 1 d R
C14 C 0.6085(3) 0.2510(7) 0.09379(6) 0.0965(8) Uani 1 1 d .
H14 H 0.5428 0.3856 0.0960 0.114(9) Uiso 1 1 d R
H52 H 0.392(3) 0.328(5) 0.2343(7) 0.090(8) Uiso 1 1 d .
H51 H 0.262(4) 0.426(5) 0.2287(8) 0.098(8) Uiso 1 1 d .
H41 H 0.579(3) 0.647(5) 0.2255(7) 0.082(8) Uiso 1 1 d .
H42 H 0.720(4) 0.596(6) 0.2208(9) 0.116(9) Uiso 1 1 d .
H3 H 0.774(3) 0.320(5) 0.1765(7) 0.097(8) Uiso 1 1 d .
H2 H 0.164(5) 0.501(6) 0.1685(10) 0.117(11) Uiso 1 1 d .

loop_
_atom_site_aniso_label
_atom_site_aniso_U_11
_atom_site_aniso_U_22
_atom_site_aniso_U_33
_atom_site_aniso_U_23
_atom_site_aniso_U_13
_atom_site_aniso_U_12
C1 0.0423(10) 0.1307(19) 0.0588(11) 0.0037(12) 0.0097(8) 0.0020(10)
Cl1 0.0415(4) 0.1629(8) 0.0739(5) -0.0011(3) 0.0090(3) -0.0103(3)
N1 0.0418(9) 0.1561(18) 0.0643(10) -0.0049(11) 0.0079(7) 0.0080(10)
C2 0.0436(11) 0.135(2) 0.0651(12) 0.0025(12) 0.0086(9) 0.0043(11)
N2 0.0413(10) 0.174(2) 0.0704(12) 0.0123(11) 0.0114(9) 0.0127(10)
C3 0.0480(12) 0.138(2) 0.0673(13) 0.0072(12) 0.0055(10) 0.0189(11)
N3 0.0376(9) 0.1453(19) 0.0712(11) -0.0086(11) 0.0074(8) 0.0004(10)
C4 0.0766(15) 0.141(2) 0.0896(16) 0.0157(16) 0.0035(13) 0.0037(16)
N4 0.0451(11) 0.179(2) 0.0749(13) -0.0257(13) 0.0140(10) -0.0027(13)
C5 0.098(2) 0.176(3) 0.0926(19) 0.037(2) 0.0131(17) 0.023(2)
N5 0.0434(10) 0.185(2) 0.0672(12) 0.0157(13) 0.0124(9) 0.0085(13)
C6 0.109(3) 0.175(3) 0.0776(18) 0.011(2) 0.0142(18) 0.049(2)
C7 0.108(2) 0.162(3) 0.100(2) -0.022(2) -0.0231(19) 0.020(2)
C8 0.0721(15) 0.155(3) 0.0975(18) 0.0072(18) -0.0021(14) -0.0008(17)
C9 0.0490(10) 0.1127(19) 0.0762(13) 0.0004(12) 0.0194(9) -0.0070(11)
C10 0.0836(19) 0.125(2) 0.106(2) 0.0140(16) 0.0227(17) 0.0209(15)
C11 0.149(3) 0.126(3) 0.132(3) -0.014(2) 0.052(3) 0.034(2)
C12 0.137(3) 0.133(2) 0.098(2) -0.027(2) 0.040(2) -0.005(2)
C13 0.098(2) 0.158(3) 0.0738(15) -0.0075(17) 0.0152(14) -0.009(2)
C14 0.0737(14) 0.143(2) 0.0737(14) -0.0087(14) 0.0098(11) 0.0145(15)

loop_
_atom_type_symbol
_atom_type_description
_atom_type_scat_dispersion_real
_atom_type_scat_dispersion_imag
_atom_type_scat_source
C C 0.0181 0.0091 'International Tables Vol C Tables 4.2.6.8 and 6.1.1.4'
H H 0.0000 0.0000 'International Tables Vol C Tables 4.2.6.8 and 6.1.1.4'
N N 0.0311 0.0180 'International Tables Vol C Tables 4.2.6.8 and 6.1.1.4'
Cl Cl 0.3639 0.7018 'International Tables Vol C Tables 4.2.6.8 and 6.1.1.4'

loop_
_geom_angle_atom_site_label_1
_geom_angle_atom_site_label_2
_geom_angle_atom_site_label_3
_geom_angle
_geom_angle_publ_flag
N1 C1 N3 116.26(19) y
N1 C1 N4 127.1(2) y
N3 C1 N4 116.6(2) y
C1 N1 C2 122.68(18) y
N1 C2 N2 115.9(2) y
N1 C2 N5 126.3(2) y
N2 C2 N5 117.7(2) y
C2 N2 C3 126.5(2) y
C2 N2 H2 115(3) ?
C3 N2 H2 118(3) ?
C8 C3 C4 118.1(2) y
C8 C3 N2 120.2(2) y
C4 C3 N2 121.7(2) y
C1 N3 C9 129.96(18) y
C1 N3 H3 112.30(19) ?
C9 N3 H3 117.50(19) ?
C3 C4 C5 120.2(3) y
C3 C4 H4 119.8 ?
C5 C4 H4 119.9 ?
C1 N4 H41 123.90(18) ?
C1 N4 H42 119(2) ?
H41 N4 H42 116(3) ?
C6 C5 C4 122.1(3) y
C6 C5 H5 118.7 ?
C4 C5 H5 119.2 ?
C2 N5 H52 119.70(18) ?
C2 N5 H51 120(2) ?
H52 N5 H51 114(3) ?
C7 C6 C5 117.8(3) y
C7 C6 H6 120.9 ?
C5 C6 H6 121.3 ?
C6 C7 C8 121.8(3) y
C6 C7 H7 118.8 ?
C8 C7 H7 119.4 ?
C3 C8 C7 120.0(3) y
C3 C8 H8 120 ?
C7 C8 H8 120 ?
C10 C9 C14 117.7(2) y
C10 C9 N3 117.5(2) y
C14 C9 N3 124.5(2) y
C9 C10 C11 118.9(3) y
C9 C10 H10 120.7 ?
C11 C10 H10 120.4 ?
C12 C11 C10 122.8(3) y
C12 C11 H11 118.4 ?
C10 C11 H11 118.8 ?
C13 C12 C11 117.4(3) y
C13 C12 H12 121 ?
C11 C12 H12 121.6 ?
C12 C13 C14 121.3(3) y
C12 C13 H13 119.2 ?
C14 C13 H13 119.4 ?
C9 C14 C13 121.8(3) y
C9 C14 H14 119.3 ?
C13 C14 H14 119 ?

loop_
_geom_bond_atom_site_label_1
_geom_bond_atom_site_label_2
_geom_bond_distance
_geom_bond_publ_flag
C1 N1 1.343(3) y
C1 N3 1.375(3) y
C1 N4 1.378(3) y
N1 C2 1.351(3) y
C2 N2 1.364(3) y
C2 N5 1.394(3) y
N2 C3 1.487(3) y
N2 H2 0.75(4) ?
C3 C8 1.406(4) y
C3 C4 1.423(4) y
N3 C9 1.479(3) y
N3 H3 0.81(3) ?
C4 C5 1.433(4) y
C4 H4 0.93 ?
N4 H41 0.78(3) ?
N4 H42 0.87(4) ?
C5 C6 1.397(5) y
C5 H5 0.93 ?
N5 H52 0.81(3) ?
N5 H51 0.79(3) ?
C6 C7 1.387(5) y
C6 H6 0.93 ?
C7 C8 1.459(4) y
C7 H7 0.93 ?
C8 H8 0.93 ?
C9 C10 1.410(4) y
C9 C14 1.423(3) y
C10 C11 1.457(5) y
C10 H10 0.93 ?
C11 C12 1.417(5) y
C11 H11 0.93 ?
C12 C13 1.374(5) y
C12 H12 0.93 ?
C13 C14 1.445(4) y
C13 H13 0.93 ?
C14 H14 0.93 ?

loop_
_geom_hbond_atom_site_label_D
_geom_hbond_atom_site_label_H
_geom_hbond_atom_site_label_A
_geom_hbond_distance_DH
_geom_hbond_distance_HA
_geom_hbond_distance_DA
_geom_hbond_angle_DHA
_geom_hbond_site_symmetry_A
N5 H52 CL1 0.81(3) 2.59(3) 3.385(3) 166(2) 2_645
N5 H51 CL1 0.79(3) 2.69(4) 3.410(3) 152(3) 1_455
N4 H41 N5 0.78(3) 2.60(3) 2.966(4) 111(2) .
N4 H41 CL1 0.78(3) 2.75(2) 3.456(3) 153(2) 2_655
N4 H42 CL1 0.87(4) 2.60(4) 3.396(3) 152(3) .
N3 H3 CL1 0.81(3) 2.51(3) 3.296(2) 166(2) .
N2 H2 CL1 0.75(4) 2.58(4) 3.308(2) 165(4) 1_455

loop_
_geom_torsion_atom_site_label_1
_geom_torsion_atom_site_label_2
_geom_torsion_atom_site_label_3
_geom_torsion_atom_site_label_4
_geom_torsion
_geom_torsion_publ_flag
N3 C1 N1 C2 163.4(2) y
N4 C1 N1 C2 -19.2(4) y
C1 N1 C2 N2 156.1(3) y
C1 N1 C2 N5 -26.4(4) y
N1 C2 N2 C3 -1.4(4) y
N5 C2 N2 C3 -179.1(3) y
C2 N2 C3 C8 122.5(3) y
C2 N2 C3 C4 -58.9(4) y
N1 C1 N3 C9 8.3(4) y
N4 C1 N3 C9 -169.4(2) y
C8 C3 C4 C5 -1.3(4) y
N2 C3 C4 C5 -179.8(2) y
C3 C4 C5 C6 0.9(5) y
C4 C5 C6 C7 0.4(5) y
C5 C6 C7 C8 -1.2(5) y
C4 C3 C8 C7 0.4(4) y
N2 C3 C8 C7 179.0(2) y
C6 C7 C8 C3 0.8(5) y
C1 N3 C9 C10 -152.7(3) y
C1 N3 C9 C14 33.7(4) y
C14 C9 C10 C11 -0.7(4) y
N3 C9 C10 C11 -174.7(3) y
C9 C10 C11 C12 1.0(5) y
C10 C11 C12 C13 -1.0(6) y
C11 C12 C13 C14 0.7(5) y
C10 C9 C14 C13 0.3(4) y
N3 C9 C14 C13 174.0(2) y
C12 C13 C14 C9 -0.4(5) y
